data_1553535
loop_
_publ_author_name
'Mahmood, Qaiser'
'Yue, Erlin'
'Zhang, Wenjuan'
'Solan, Gregory A.'
'Liang, Tongling'
'Sun, Wen-Hua'

_publ_section_title
;
 Bisimino-functionalized dibenzo[a,c]acridines as highly conjugated pincer
 frameworks for palladium(ii): synthesis, characterization and catalytic
 performance in Heck coupling
;
_journal_issue 12
_journal_name_full 'Organic Chemistry Frontiers'
_journal_page_first 1668
_journal_paper_doi 10.1039/C6QO00469E
_journal_volume 3
_journal_year 2016
_chemical_formula_sum 'C42 H34 Cl7 N3 Pd'
_chemical_formula_weight 935.29
_space_group_IT_number 2
_space_group_name_Hall '-P 1'
_space_group_name_H-M_alt 'P -1'
_symmetry_cell_setting triclinic
_symmetry_space_group_name_H-M 'P -1'
_atom_sites_solution_hydrogens geom
_atom_sites_solution_primary direct
_atom_sites_solution_secondary difmap
_audit_creation_method SHELXL-97
_audit_update_record
;
2016-07-27 deposited with the CCDC.
2016-09-27 downloaded from the CCDC.
;
_cell_angle_alpha 100.04(3)
_cell_angle_beta 106.43(3)
_cell_angle_gamma 93.41(3)
_cell_formula_units_Z 2
_cell_length_a 10.641(2)
_cell_length_b 10.978(2)
_cell_length_c 17.744(3)
_cell_measurement_reflns_used 6719
_cell_measurement_temperature 173(2)
_cell_measurement_theta_max 27.4696
_cell_measurement_theta_min 1.8966
_cell_volume 1944.7(7)
_computing_cell_refinement 'CrystalClear (Rigaku Inc., 2007)'
_computing_data_collection 'CrystalClear (Rigaku Inc., 2007)'
_computing_data_reduction 'CrystalClear (Rigaku Inc., 2007)'
_computing_molecular_graphics 'XP in Siemens SHELXTL (Sheldrick, 1994)'
_computing_publication_material 'SHELX97 (Sheldrick, 1997)'
_computing_structure_refinement 'SHELXL-97 (Sheldrick, 1997)'
_computing_structure_solution 'SHELXS-97 (Sheldrick, 1990)'
_diffrn_ambient_temperature 173(2)
_diffrn_measured_fraction_theta_full 0.995
_diffrn_measured_fraction_theta_max 0.995
_diffrn_measurement_device_type 'Saturn724+ CCD'
_diffrn_measurement_method '\w scans at fixed \c = 45\%'
_diffrn_radiation_monochromator graphite
_diffrn_radiation_source 'sealed tube'
_diffrn_radiation_type MoK\a
_diffrn_radiation_wavelength 0.71073
_diffrn_reflns_av_R_equivalents 0.0370
_diffrn_reflns_av_sigmaI/netI 0.0358
_diffrn_reflns_limit_h_max 13
_diffrn_reflns_limit_h_min -13
_diffrn_reflns_limit_k_max 13
_diffrn_reflns_limit_k_min -14
_diffrn_reflns_limit_l_max 23
_diffrn_reflns_limit_l_min -23
_diffrn_reflns_number 24363
_diffrn_reflns_theta_full 27.47
_diffrn_reflns_theta_max 27.47
_diffrn_reflns_theta_min 1.22
_exptl_absorpt_coefficient_mu 0.994
_exptl_absorpt_correction_T_max 0.8900
_exptl_absorpt_correction_T_min 0.6158
_exptl_absorpt_correction_type multi-scan
_exptl_crystal_colour red
_exptl_crystal_density_diffrn 1.597
_exptl_crystal_density_method 'not measured'
_exptl_crystal_description plate
_exptl_crystal_F_000 944
_exptl_crystal_size_max 0.54
_exptl_crystal_size_mid 0.38
_exptl_crystal_size_min 0.12
_refine_diff_density_max 1.946
_refine_diff_density_min -2.206
_refine_diff_density_rms 0.238
_refine_ls_extinction_method none
_refine_ls_goodness_of_fit_ref 1.024
_refine_ls_hydrogen_treatment constr
_refine_ls_matrix_type full
_refine_ls_number_parameters 483
_refine_ls_number_reflns 8870
_refine_ls_number_restraints 0
_refine_ls_restrained_S_all 1.024
_refine_ls_R_factor_all 0.0811
_refine_ls_R_factor_gt 0.0765
_refine_ls_shift/su_max 0.026
_refine_ls_shift/su_mean 0.001
_refine_ls_structure_factor_coef Fsqd
_refine_ls_weighting_details 'calc w=1/[\s^2^(Fo^2^)+(0.1530P)^2^+9.8860P] where P=(Fo^2^+2Fc^2^)/3'
_refine_ls_weighting_scheme calc
_refine_ls_wR_factor_gt 0.2212
_refine_ls_wR_factor_ref 0.2352
_reflns_number_gt 8566
_reflns_number_total 8870
_reflns_threshold_expression >2sigma(I)
_cod_data_source_file c6qo00469e2.cif
_cod_data_source_block Pd1
_cod_original_cell_volume 1944.7(6)
_cod_original_sg_symbol_H-M P-1
_cod_database_code 1553535

loop_
_symmetry_equiv_pos_as_xyz
'x, y, z'
'-x, -y, -z'

loop_
_atom_site_label
_atom_site_type_symbol
_atom_site_fract_x
_atom_site_fract_y
_atom_site_fract_z
_atom_site_U_iso_or_equiv
_atom_site_adp_type
_atom_site_occupancy
_atom_site_symmetry_multiplicity
_atom_site_calc_flag
_atom_site_refinement_flags
Pd1 Pd 0.53800(3) 0.50295(3) 0.66307(2) 0.02381(15) Uani 1 1 d .
Cl1 Cl 0.64385(15) 0.69623(13) 0.73395(9) 0.0381(3) Uani 1 1 d .
N1 N 0.4439(4) 0.3411(4) 0.5891(2) 0.0228(8) Uani 1 1 d .
N3 N 0.1552(4) -0.0192(4) 0.3668(3) 0.0267(8) Uani 1 1 d .
N2 N 0.4286(4) 0.4792(4) 0.7438(2) 0.0259(8) Uani 1 1 d .
C12 C 0.4503(5) 0.1902(5) 0.4723(3) 0.0238(9) Uani 1 1 d .
C1 C 0.6510(5) 0.4880(5) 0.5912(3) 0.0253(9) Uani 1 1 d .
C11 C 0.5361(5) 0.1389(5) 0.4271(3) 0.0253(9) Uani 1 1 d .
C28 C 0.6308(6) 0.5678(6) 0.9578(3) 0.0384(13) Uani 1 1 d .
H28 H 0.6989 0.5385 0.9954 0.046 Uiso 1 1 calc R
C38 C 0.0951(5) -0.1984(5) 0.2579(3) 0.0299(10) Uani 1 1 d .
C6 C 0.6550(5) 0.2099(5) 0.4312(3) 0.0282(10) Uani 1 1 d .
C13 C 0.5030(5) 0.2978(5) 0.5334(3) 0.0235(9) Uani 1 1 d .
C33 C 0.0833(5) -0.0746(5) 0.2861(3) 0.0261(10) Uani 1 1 d .
C16 C 0.2514(5) 0.1941(5) 0.5152(3) 0.0255(9) Uani 1 1 d .
C5 C 0.6908(5) 0.3338(5) 0.4822(3) 0.0272(10) Uani 1 1 d .
C17 C 0.1173(5) 0.1521(5) 0.5042(3) 0.0297(10) Uani 1 1 d .
H17 H 0.0695 0.0925 0.4577 0.036 Uiso 1 1 calc R
C20 C 0.2602(5) 0.3225(5) 0.6464(3) 0.0279(10) Uani 1 1 d .
C14 C 0.6194(5) 0.3733(5) 0.5358(3) 0.0252(9) Uani 1 1 d .
C19 C 0.1294(5) 0.2777(5) 0.6314(3) 0.0326(11) Uani 1 1 d .
H19 H 0.0872 0.3028 0.6712 0.039 Uiso 1 1 calc R
C15 C 0.3174(5) 0.1471(4) 0.4584(3) 0.0238(9) Uani 1 1 d .
C3 C 0.8304(6) 0.5304(6) 0.5367(4) 0.0360(12) Uani 1 1 d .
H3 H 0.9024 0.5854 0.5363 0.043 Uiso 1 1 calc R
C2 C 0.7601(5) 0.5669(5) 0.5912(4) 0.0320(11) Uani 1 1 d .
H2 H 0.7860 0.6445 0.6280 0.038 Uiso 1 1 calc R
C10 C 0.5081(5) 0.0157(5) 0.3833(3) 0.0300(10) Uani 1 1 d .
H10 H 0.4315 -0.0339 0.3828 0.036 Uiso 1 1 calc R
C24 C 0.4833(5) 0.5458(5) 0.8252(3) 0.0269(10) Uani 1 1 d .
C18 C 0.0566(5) 0.1964(5) 0.5599(3) 0.0319(11) Uani 1 1 d .
H18 H -0.0348 0.1725 0.5503 0.038 Uiso 1 1 calc R
C34 C -0.0028(5) -0.0067(6) 0.2387(4) 0.0329(11) Uani 1 1 d .
C29 C 0.5839(6) 0.5017(5) 0.8784(3) 0.0321(11) Uani 1 1 d .
C22 C 0.3280(5) 0.3967(5) 0.7281(3) 0.0280(10) Uani 1 1 d .
C7 C 0.7372(5) 0.1558(6) 0.3889(3) 0.0333(11) Uani 1 1 d .
H7 H 0.8166 0.2028 0.3913 0.040 Uiso 1 1 calc R
C37 C 0.0215(6) -0.2549(6) 0.1793(4) 0.0379(13) Uani 1 1 d .
H37 H 0.0303 -0.3389 0.1588 0.046 Uiso 1 1 calc R
C21 C 0.3213(5) 0.2865(5) 0.5842(3) 0.0245(9) Uani 1 1 d .
C4 C 0.7984(5) 0.4174(6) 0.4836(4) 0.0331(11) Uani 1 1 d .
H4 H 0.8488 0.3955 0.4479 0.040 Uiso 1 1 calc R
C30 C 0.6380(7) 0.3839(6) 0.8525(4) 0.0470(16) Uani 1 1 d .
H30A H 0.6856 0.3968 0.8141 0.070 Uiso 1 1 calc R
H30B H 0.5653 0.3170 0.8270 0.070 Uiso 1 1 calc R
H30C H 0.6984 0.3607 0.8993 0.070 Uiso 1 1 calc R
C25 C 0.4301(6) 0.6565(5) 0.8482(3) 0.0326(11) Uani 1 1 d .
C8 C 0.7067(6) 0.0373(6) 0.3443(4) 0.0374(12) Uani 1 1 d .
H8 H 0.7639 0.0037 0.3156 0.045 Uiso 1 1 calc R
C27 C 0.5792(7) 0.6747(6) 0.9819(3) 0.0433(14) Uani 1 1 d .
H27 H 0.6122 0.7186 1.0359 0.052 Uiso 1 1 calc R
C26 C 0.4795(7) 0.7191(6) 0.9282(4) 0.0386(13) Uani 1 1 d .
H26 H 0.4445 0.7926 0.9459 0.046 Uiso 1 1 calc R
C9 C 0.5907(6) -0.0346(6) 0.3409(4) 0.0359(12) Uani 1 1 d .
H9 H 0.5690 -0.1169 0.3099 0.043 Uiso 1 1 calc R
C40 C -0.0146(7) 0.1262(6) 0.2672(4) 0.0450(15) Uani 1 1 d .
H40A H -0.0170 0.1389 0.3228 0.068 Uiso 1 1 calc R
H40B H -0.0959 0.1494 0.2333 0.068 Uiso 1 1 calc R
H40C H 0.0614 0.1782 0.2644 0.068 Uiso 1 1 calc R
C36 C -0.0631(7) -0.1901(7) 0.1316(4) 0.0447(15) Uani 1 1 d .
H36 H -0.1118 -0.2288 0.0782 0.054 Uiso 1 1 calc R
C31 C 0.3258(7) 0.7044(7) 0.7880(4) 0.0450(15) Uani 1 1 d .
H31A H 0.3617 0.7260 0.7463 0.067 Uiso 1 1 calc R
H31B H 0.2970 0.7787 0.8148 0.067 Uiso 1 1 calc R
H31C H 0.2504 0.6400 0.7636 0.067 Uiso 1 1 calc R
C35 C -0.0773(6) -0.0679(7) 0.1618(4) 0.0426(14) Uani 1 1 d .
H35 H -0.1392 -0.0251 0.1294 0.051 Uiso 1 1 calc R
C23 C 0.2728(7) 0.3684(7) 0.7940(4) 0.0421(14) Uani 1 1 d .
H23A H 0.3417 0.3914 0.8457 0.063 Uiso 1 1 calc R
H23B H 0.2428 0.2792 0.7833 0.063 Uiso 1 1 calc R
H23C H 0.1984 0.4162 0.7954 0.063 Uiso 1 1 calc R
C39 C 0.1902(7) -0.2681(6) 0.3111(4) 0.0398(13) Uani 1 1 d .
H39A H 0.2807 -0.2412 0.3130 0.060 Uiso 1 1 calc R
H39B H 0.1697 -0.3577 0.2892 0.060 Uiso 1 1 calc R
H39C H 0.1815 -0.2503 0.3653 0.060 Uiso 1 1 calc R
C32 C 0.2441(5) 0.0696(5) 0.3785(3) 0.0253(9) Uani 1 1 d .
H32 H 0.2656 0.0882 0.3330 0.030 Uiso 1 1 calc R
Cl7 Cl 0.0308(12) 0.1868(6) 0.0789(4) 0.260(6) Uani 1 1 d .
Cl5 Cl 0.0170(6) 0.4087(4) 0.1955(3) 0.1296(15) Uani 1 1 d .
Cl6 Cl 0.0197(6) 0.4331(5) 0.0355(3) 0.1475(17) Uani 1 1 d .
C42 C 0.0690(13) 0.3406(12) 0.1145(7) 0.084(3) Uani 1 1 d .
H42 H 0.1676 0.3546 0.1339 0.100 Uiso 1 1 calc R
Cl2 Cl 0.28437(18) 0.94353(18) 0.17305(11) 0.0515(4) Uani 1 1 d .
Cl3 Cl 0.5240(2) 0.9570(2) 0.12604(14) 0.0625(5) Uani 1 1 d .
C41 C 0.3749(8) 1.0237(7) 0.1253(4) 0.0494(16) Uani 1 1 d .
H41 H 0.3965 1.1129 0.1535 0.059 Uiso 1 1 calc R
Cl4 Cl 0.2841(3) 1.0152(4) 0.02495(17) 0.1111(13) Uani 1 1 d .

loop_
_atom_site_aniso_label
_atom_site_aniso_U_11
_atom_site_aniso_U_22
_atom_site_aniso_U_33
_atom_site_aniso_U_23
_atom_site_aniso_U_13
_atom_site_aniso_U_12
Pd1 0.0230(2) 0.0271(2) 0.0211(2) 0.00516(15) 0.00653(15) 0.00060(14)
Cl1 0.0432(8) 0.0320(7) 0.0367(7) -0.0012(5) 0.0156(6) -0.0085(5)
N1 0.0193(18) 0.031(2) 0.0186(18) 0.0043(15) 0.0061(14) 0.0025(15)
N3 0.027(2) 0.030(2) 0.0211(19) 0.0031(16) 0.0055(16) 0.0016(16)
N2 0.027(2) 0.030(2) 0.0210(19) 0.0042(16) 0.0087(16) 0.0022(16)
C12 0.021(2) 0.028(2) 0.024(2) 0.0069(18) 0.0078(18) 0.0050(18)
C1 0.022(2) 0.033(3) 0.023(2) 0.0099(19) 0.0076(18) 0.0048(19)
C11 0.023(2) 0.033(2) 0.021(2) 0.0083(18) 0.0055(17) 0.0050(19)
C28 0.042(3) 0.042(3) 0.027(3) 0.007(2) 0.002(2) 0.008(2)
C38 0.026(2) 0.037(3) 0.026(2) 0.003(2) 0.009(2) -0.001(2)
C6 0.025(2) 0.035(3) 0.026(2) 0.010(2) 0.0070(19) 0.008(2)
C13 0.018(2) 0.032(2) 0.022(2) 0.0093(18) 0.0045(17) 0.0056(18)
C33 0.019(2) 0.037(3) 0.022(2) 0.0071(19) 0.0065(18) 0.0007(19)
C16 0.023(2) 0.029(2) 0.024(2) 0.0061(19) 0.0063(18) 0.0013(18)
C5 0.023(2) 0.037(3) 0.023(2) 0.011(2) 0.0039(18) 0.0065(19)
C17 0.025(2) 0.037(3) 0.026(2) 0.003(2) 0.0093(19) -0.002(2)
C20 0.027(2) 0.034(3) 0.025(2) 0.006(2) 0.0107(19) 0.002(2)
C14 0.020(2) 0.035(3) 0.022(2) 0.0111(19) 0.0061(17) 0.0030(18)
C19 0.026(2) 0.040(3) 0.034(3) 0.003(2) 0.017(2) -0.003(2)
C15 0.024(2) 0.024(2) 0.023(2) 0.0062(18) 0.0062(18) 0.0010(18)
C3 0.025(2) 0.044(3) 0.044(3) 0.016(3) 0.014(2) -0.001(2)
C2 0.028(3) 0.034(3) 0.036(3) 0.011(2) 0.012(2) -0.001(2)
C10 0.027(2) 0.037(3) 0.028(2) 0.009(2) 0.009(2) 0.009(2)
C24 0.030(2) 0.032(3) 0.019(2) 0.0026(18) 0.0102(19) 0.001(2)
C18 0.025(2) 0.037(3) 0.034(3) 0.002(2) 0.014(2) -0.004(2)
C34 0.025(2) 0.039(3) 0.035(3) 0.010(2) 0.008(2) 0.008(2)
C29 0.035(3) 0.031(3) 0.031(3) 0.008(2) 0.009(2) 0.008(2)
C22 0.030(2) 0.034(3) 0.024(2) 0.008(2) 0.0129(19) 0.001(2)
C7 0.026(2) 0.046(3) 0.032(3) 0.010(2) 0.013(2) 0.007(2)
C37 0.038(3) 0.043(3) 0.031(3) -0.002(2) 0.014(2) -0.005(2)
C21 0.024(2) 0.028(2) 0.022(2) 0.0083(18) 0.0076(18) 0.0001(18)
C4 0.025(2) 0.042(3) 0.038(3) 0.013(2) 0.015(2) 0.004(2)
C30 0.052(4) 0.040(3) 0.043(3) 0.003(3) 0.005(3) 0.018(3)
C25 0.034(3) 0.032(3) 0.031(3) 0.004(2) 0.009(2) 0.008(2)
C8 0.037(3) 0.045(3) 0.036(3) 0.009(2) 0.017(2) 0.016(2)
C27 0.059(4) 0.044(3) 0.021(2) -0.002(2) 0.008(3) 0.005(3)
C26 0.047(3) 0.035(3) 0.034(3) -0.001(2) 0.016(3) 0.010(2)
C9 0.037(3) 0.042(3) 0.033(3) 0.009(2) 0.015(2) 0.017(2)
C40 0.038(3) 0.045(3) 0.051(4) 0.012(3) 0.007(3) 0.017(3)
C36 0.040(3) 0.060(4) 0.025(3) 0.003(3) 0.002(2) -0.011(3)
C31 0.044(3) 0.045(3) 0.045(3) 0.011(3) 0.007(3) 0.018(3)
C35 0.030(3) 0.060(4) 0.034(3) 0.018(3) -0.001(2) 0.004(3)
C23 0.050(4) 0.051(4) 0.027(3) 0.004(2) 0.020(3) -0.010(3)
C39 0.044(3) 0.045(3) 0.034(3) 0.012(2) 0.014(3) 0.011(3)
C32 0.024(2) 0.033(2) 0.022(2) 0.0085(19) 0.0097(18) 0.0064(19)
Cl7 0.489(16) 0.119(4) 0.188(6) -0.041(4) 0.195(9) -0.095(6)
Cl5 0.188(5) 0.083(2) 0.132(3) 0.023(2) 0.067(3) 0.030(2)
Cl6 0.175(5) 0.145(4) 0.125(3) 0.010(3) 0.056(3) 0.031(3)
C42 0.085(7) 0.095(8) 0.073(6) 0.015(6) 0.029(6) 0.001(6)
Cl2 0.0511(9) 0.0602(10) 0.0498(9) 0.0133(8) 0.0249(8) 0.0028(8)
Cl3 0.0678(12) 0.0586(11) 0.0726(13) 0.0048(9) 0.0440(11) 0.0078(9)
C41 0.057(4) 0.047(4) 0.043(4) 0.010(3) 0.014(3) -0.004(3)
Cl4 0.098(2) 0.164(3) 0.0569(14) 0.0522(18) -0.0089(14) -0.030(2)

loop_
_atom_type_symbol
_atom_type_description
_atom_type_scat_dispersion_real
_atom_type_scat_dispersion_imag
_atom_type_scat_source
C C 0.0030 0.0020 'International Tables Vol C Tables 4.2.6.8 and 6.1.1.4'
H H 0.0000 0.0000 'International Tables Vol C Tables 4.2.6.8 and 6.1.1.4'
Cl Cl 0.1480 0.1590 'International Tables Vol C Tables 4.2.6.8 and 6.1.1.4'
N N 0.0060 0.0030 'International Tables Vol C Tables 4.2.6.8 and 6.1.1.4'
Pd Pd -0.9990 1.0070 'International Tables Vol C Tables 4.2.6.8 and 6.1.1.4'

loop_
_geom_angle_atom_site_label_1
_geom_angle_atom_site_label_2
_geom_angle_atom_site_label_3
_geom_angle
_geom_angle_site_symmetry_3
C1 Pd1 N1 82.38(19) .
C1 Pd1 N2 167.25(19) .
N1 Pd1 N2 90.44(17) .
C1 Pd1 Cl1 93.17(16) .
N1 Pd1 Cl1 173.29(12) .
N2 Pd1 Cl1 94.83(13) .
C13 N1 C21 119.8(4) .
C13 N1 Pd1 113.5(3) .
C21 N1 Pd1 125.9(3) .
C32 N3 C33 117.8(4) .
C22 N2 C24 117.5(4) .
C22 N2 Pd1 124.7(3) .
C24 N2 Pd1 117.0(3) .
C15 C12 C13 116.6(4) .
C15 C12 C11 125.9(5) .
C13 C12 C11 117.4(4) .
C2 C1 C14 117.1(5) .
C2 C1 Pd1 130.6(4) .
C14 C1 Pd1 112.1(4) .
C10 C11 C6 118.9(5) .
C10 C11 C12 120.7(5) .
C6 C11 C12 120.3(5) .
C27 C28 C29 120.7(6) .
C27 C28 H28 119.7 .
C29 C28 H28 119.7 .
C33 C38 C37 118.8(5) .
C33 C38 C39 119.8(5) .
C37 C38 C39 121.3(5) .
C7 C6 C11 118.6(5) .
C7 C6 C5 122.0(5) .
C11 C6 C5 119.3(5) .
N1 C13 C12 123.3(4) .
N1 C13 C14 115.5(4) .
C12 C13 C14 121.1(4) .
C38 C33 C34 121.6(5) .
C38 C33 N3 118.3(5) .
C34 C33 N3 120.0(5) .
C17 C16 C21 119.3(5) .
C17 C16 C15 121.5(5) .
C21 C16 C15 119.3(4) .
C14 C5 C4 116.7(5) .
C14 C5 C6 119.6(5) .
C4 C5 C6 123.7(5) .
C18 C17 C16 120.6(5) .
C18 C17 H17 119.7 .
C16 C17 H17 119.7 .
C19 C20 C21 117.8(5) .
C19 C20 C22 116.3(5) .
C21 C20 C22 125.7(5) .
C5 C14 C1 124.1(5) .
C5 C14 C13 119.8(5) .
C1 C14 C13 116.1(4) .
C20 C19 C18 122.7(5) .
C20 C19 H19 118.7 .
C18 C19 H19 118.7 .
C12 C15 C16 119.4(4) .
C12 C15 C32 118.3(4) .
C16 C15 C32 121.6(4) .
C4 C3 C2 122.2(5) .
C4 C3 H3 118.9 .
C2 C3 H3 118.9 .
C3 C2 C1 119.6(5) .
C3 C2 H2 120.2 .
C1 C2 H2 120.2 .
C9 C10 C11 121.0(5) .
C9 C10 H10 119.5 .
C11 C10 H10 119.5 .
C29 C24 C25 122.1(5) .
C29 C24 N2 120.5(5) .
C25 C24 N2 117.4(5) .
C17 C18 C19 119.8(5) .
C17 C18 H18 120.1 .
C19 C18 H18 120.1 .
C35 C34 C33 117.6(5) .
C35 C34 C40 120.1(6) .
C33 C34 C40 122.3(5) .
C24 C29 C28 118.3(5) .
C24 C29 C30 120.9(5) .
C28 C29 C30 120.8(5) .
N2 C22 C20 123.3(5) .
N2 C22 C23 121.1(5) .
C20 C22 C23 115.6(5) .
C8 C7 C6 122.0(5) .
C8 C7 H7 119.0 .
C6 C7 H7 119.0 .
C36 C37 C38 120.6(6) .
C36 C37 H37 119.7 .
C38 C37 H37 119.7 .
N1 C21 C16 119.4(4) .
N1 C21 C20 121.5(4) .
C16 C21 C20 119.1(4) .
C3 C4 C5 120.3(5) .
C3 C4 H4 119.8 .
C5 C4 H4 119.8 .
C29 C30 H30A 109.5 .
C29 C30 H30B 109.5 .
H30A C30 H30B 109.5 .
C29 C30 H30C 109.5 .
H30A C30 H30C 109.5 .
H30B C30 H30C 109.5 .
C26 C25 C24 117.6(5) .
C26 C25 C31 121.8(5) .
C24 C25 C31 120.6(5) .
C7 C8 C9 119.9(5) .
C7 C8 H8 120.0 .
C9 C8 H8 120.0 .
C28 C27 C26 120.8(5) .
C28 C27 H27 119.6 .
C26 C27 H27 119.6 .
C27 C26 C25 120.6(5) .
C27 C26 H26 119.7 .
C25 C26 H26 119.7 .
C10 C9 C8 119.4(6) .
C10 C9 H9 120.3 .
C8 C9 H9 120.3 .
C34 C40 H40A 109.5 .
C34 C40 H40B 109.5 .
H40A C40 H40B 109.5 .
C34 C40 H40C 109.5 .
H40A C40 H40C 109.5 .
H40B C40 H40C 109.5 .
C37 C36 C35 119.8(6) .
C37 C36 H36 120.1 .
C35 C36 H36 120.1 .
C25 C31 H31A 109.5 .
C25 C31 H31B 109.5 .
H31A C31 H31B 109.5 .
C25 C31 H31C 109.5 .
H31A C31 H31C 109.5 .
H31B C31 H31C 109.5 .
C36 C35 C34 121.5(6) .
C36 C35 H35 119.2 .
C34 C35 H35 119.2 .
C22 C23 H23A 109.5 .
C22 C23 H23B 109.5 .
H23A C23 H23B 109.5 .
C22 C23 H23C 109.5 .
H23A C23 H23C 109.5 .
H23B C23 H23C 109.5 .
C38 C39 H39A 109.5 .
C38 C39 H39B 109.5 .
H39A C39 H39B 109.5 .
C38 C39 H39C 109.5 .
H39A C39 H39C 109.5 .
H39B C39 H39C 109.5 .
N3 C32 C15 124.7(4) .
N3 C32 H32 117.7 .
C15 C32 H32 117.7 .
C42 Cl6 Cl6 168.9(6) 2_565
Cl7 C42 Cl5 118.7(7) .
Cl7 C42 Cl6 112.8(7) .
Cl5 C42 Cl6 107.8(7) .
Cl7 C42 H42 105.5 .
Cl5 C42 H42 105.5 .
Cl6 C42 H42 105.5 .
Cl2 C41 Cl4 110.4(4) .
Cl2 C41 Cl3 110.6(4) .
Cl4 C41 Cl3 107.6(4) .
Cl2 C41 H41 109.4 .
Cl4 C41 H41 109.4 .
Cl3 C41 H41 109.4 .

loop_
_geom_bond_atom_site_label_1
_geom_bond_atom_site_label_2
_geom_bond_distance
_geom_bond_site_symmetry_2
Pd1 C1 1.979(5) .
Pd1 N1 2.028(4) .
Pd1 N2 2.123(4) .
Pd1 Cl1 2.3100(17) .
N1 C13 1.349(6) .
N1 C21 1.376(6) .
N3 C32 1.264(7) .
N3 C33 1.424(6) .
N2 C22 1.294(7) .
N2 C24 1.438(6) .
C12 C15 1.402(7) .
C12 C13 1.420(7) .
C12 C11 1.455(7) .
C1 C2 1.407(7) .
C1 C14 1.413(7) .
C11 C10 1.405(8) .
C11 C6 1.423(7) .
C28 C27 1.377(9) .
C28 C29 1.401(8) .
C28 H28 0.9500 .
C38 C33 1.390(8) .
C38 C37 1.402(8) .
C38 C39 1.518(8) .
C6 C7 1.399(7) .
C6 C5 1.460(8) .
C13 C14 1.436(7) .
C33 C34 1.403(7) .
C16 C17 1.422(7) .
C16 C21 1.429(7) .
C16 C15 1.428(7) .
C5 C14 1.404(7) .
C5 C4 1.415(7) .
C17 C18 1.363(7) .
C17 H17 0.9500 .
C20 C19 1.383(7) .
C20 C21 1.442(7) .
C20 C22 1.488(7) .
C19 C18 1.405(8) .
C19 H19 0.9500 .
C15 C32 1.489(7) .
C3 C4 1.380(9) .
C3 C2 1.402(8) .
C3 H3 0.9500 .
C2 H2 0.9500 .
C10 C9 1.390(8) .
C10 H10 0.9500 .
C24 C29 1.386(8) .
C24 C25 1.415(7) .
C18 H18 0.9500 .
C34 C35 1.395(8) .
C34 C40 1.484(9) .
C29 C30 1.499(8) .
C22 C23 1.516(7) .
C7 C8 1.366(9) .
C7 H7 0.9500 .
C37 C36 1.374(10) .
C37 H37 0.9500 .
C4 H4 0.9500 .
C30 H30A 0.9800 .
C30 H30B 0.9800 .
C30 H30C 0.9800 .
C25 C26 1.400(8) .
C25 C31 1.498(8) .
C8 C9 1.406(9) .
C8 H8 0.9500 .
C27 C26 1.386(9) .
C27 H27 0.9500 .
C26 H26 0.9500 .
C9 H9 0.9500 .
C40 H40A 0.9800 .
C40 H40B 0.9800 .
C40 H40C 0.9800 .
C36 C35 1.389(10) .
C36 H36 0.9500 .
C31 H31A 0.9800 .
C31 H31B 0.9800 .
C31 H31C 0.9800 .
C35 H35 0.9500 .
C23 H23A 0.9800 .
C23 H23B 0.9800 .
C23 H23C 0.9800 .
C39 H39A 0.9800 .
C39 H39B 0.9800 .
C39 H39C 0.9800 .
C32 H32 0.9500 .
Cl7 C42 1.679(13) .
Cl5 C42 1.748(12) .
Cl6 C42 1.846(13) .
Cl6 Cl6 2.085(12) 2_565
C42 H42 1.0000 .
Cl2 C41 1.744(7) .
Cl3 C41 1.784(9) .
C41 Cl4 1.752(8) .
C41 H41 1.0000 .
